data_4134473
loop_
_publ_author_name
'Pan, Chun-Ya'
'Yang, Xin-Rui'
'Xiong, Lin'
'Lu, Zhong-Wei'
'Zhen, Bo-Yu'
'Sui, Xin'
'Deng, Xue-Bin'
'Chen, Ling'
'Wu, Li-Ming'

_publ_section_title
;
 Solid-State Nonlinear Optical Switch with the Widest Switching
 Temperature Range Owing to Its Continuously Tunable <i>T</i><sub>c</sub>.
;
_journal_issue 13
_journal_name_full 'Journal of the American Chemical Society'
_journal_page_first 6423
_journal_page_last 6431
_journal_paper_doi 10.1021/jacs.0c01741
_journal_volume 142
_journal_year 2020
_chemical_formula_sum 'F H8 N2 O3 P'
_chemical_formula_weight 134.05
_space_group_IT_number 33
_space_group_name_Hall 'P 2c -2n'
_space_group_name_H-M_alt 'P n a 21'
_symmetry_cell_setting orthorhombic
_symmetry_space_group_name_H-M 'P n a 21'
_atom_sites_solution_hydrogens none
_atom_sites_solution_primary direct
_atom_sites_solution_secondary difmap
_audit_creation_method SHELXL-97
_cell_angle_alpha 90.00
_cell_angle_beta 90.00
_cell_angle_gamma 90.00
_cell_formula_units_Z 4
_cell_length_a 7.9292(2)
_cell_length_b 11.3401(4)
_cell_length_c 6.0235(2)
_cell_measurement_reflns_used 4313
_cell_measurement_temperature 252(2)
_cell_measurement_theta_max 27.48
_cell_measurement_theta_min 4313
_cell_volume 541.62(3)
_computing_structure_refinement 'SHELXL-97 (Sheldrick, 1997)'
_computing_structure_solution 'SHELXS-97 (Sheldrick, 1990)'
_diffrn_ambient_temperature 252(2)
_diffrn_measured_fraction_theta_full 1.000
_diffrn_measured_fraction_theta_max 1.000
_diffrn_measurement_device_type 'CCD area detector'
_diffrn_measurement_method 'phi and omega scans'
_diffrn_radiation_monochromator graphite
_diffrn_radiation_source 'fine-focus sealed tube'
_diffrn_radiation_type MoK\a
_diffrn_radiation_wavelength 0.71073
_diffrn_reflns_av_R_equivalents 0.0793
_diffrn_reflns_av_sigmaI/netI 0.0477
_diffrn_reflns_limit_h_max 10
_diffrn_reflns_limit_h_min -10
_diffrn_reflns_limit_k_max 14
_diffrn_reflns_limit_k_min -14
_diffrn_reflns_limit_l_max 7
_diffrn_reflns_limit_l_min -7
_diffrn_reflns_number 7716
_diffrn_reflns_theta_full 27.48
_diffrn_reflns_theta_max 27.48
_diffrn_reflns_theta_min 3.13
_exptl_absorpt_coefficient_mu 0.445
_exptl_absorpt_correction_T_max 0.7456
_exptl_absorpt_correction_T_min 0.6445
_exptl_absorpt_correction_type multi-scan
_exptl_crystal_colour colorless
_exptl_crystal_density_diffrn 1.644
_exptl_crystal_density_method 'not measured'
_exptl_crystal_description block
_exptl_crystal_F_000 280
_exptl_crystal_size_max 0.05
_exptl_crystal_size_mid 0.03
_exptl_crystal_size_min 0.02
_refine_diff_density_max 0.314
_refine_diff_density_min -0.216
_refine_diff_density_rms 0.065
_refine_ls_abs_structure_details 'Flack H D (1983), Acta Cryst. A39, 876-881'
_refine_ls_abs_structure_Flack 0.00
_refine_ls_extinction_coef 0.091(6)
_refine_ls_extinction_expression Fc^*^=kFc[1+0.001xFc^2^\l^3^/sin(2\q)]^-1/4^
_refine_ls_extinction_method SHELXL
_refine_ls_goodness_of_fit_ref 1.089
_refine_ls_hydrogen_treatment none
_refine_ls_matrix_type full
_refine_ls_number_parameters 97
_refine_ls_number_reflns 1235
_refine_ls_number_restraints 39
_refine_ls_restrained_S_all 1.085
_refine_ls_R_factor_all 0.0409
_refine_ls_R_factor_gt 0.0321
_refine_ls_shift/su_max 0.000
_refine_ls_shift/su_mean 0.000
_refine_ls_structure_factor_coef Fsqd
_refine_ls_weighting_details 'calc w=1/[\s^2^(Fo^2^)+(0.0356P)^2^+0.0115P] where P=(Fo^2^+2Fc^2^)/3'
_refine_ls_weighting_scheme calc
_refine_ls_wR_factor_gt 0.0713
_refine_ls_wR_factor_ref 0.0760
_reflns_number_gt 1090
_reflns_number_total 1235
_reflns_threshold_expression >2sigma(I)
_cod_data_source_file (NH4)2PO3F.cif
_cod_data_source_block (NH4)2PO3F-HTP-252K
_cod_depositor_comments
;
The following automatic conversions were performed:

data item '_symmetry_cell_setting' value 'Orthorhombic' was changed
to 'orthorhombic' in accordance with the
/home/data/users/saulius/crontab/automatic-downloads/rss-feeds/ACS/lib/dictionaries/cif_core.dic
dictionary named 'cif_core.dic' version 2.4.2 last updated on
2011-04-26.

Automatic conversion script
Id: cif_fix_values 7556 2019-12-06 15:28:31Z antanas 

 Adding full bibliography for 4134470--4134505.cif.
;
_cod_original_sg_symbol_H-M Pna2(1)
_cod_original_formula_sum 'H8 F N2 O3 P'
_cod_database_code 4134473

loop_
_symmetry_equiv_pos_as_xyz
'x, y, z'
'-x, -y, z+1/2'
'x+1/2, -y+1/2, z'
'-x+1/2, y+1/2, z+1/2'

loop_
_atom_site_label
_atom_site_type_symbol
_atom_site_fract_x
_atom_site_fract_y
_atom_site_fract_z
_atom_site_U_iso_or_equiv
_atom_site_adp_type
_atom_site_occupancy
_atom_site_symmetry_multiplicity
_atom_site_calc_flag
_atom_site_refinement_flags
_atom_site_disorder_assembly
_atom_site_disorder_group
P P 0.18933(6) 0.12628(4) 0.46540(10) 0.01592(17) Uani 1 1 d . . .
F F -0.00104(15) 0.08308(12) 0.4740(4) 0.0328(3) Uani 1 1 d . . .
N2 N 0.0912(2) -0.19121(16) 0.4758(6) 0.0263(4) Uani 1 1 d D . .
H5 H -0.003(2) -0.186(2) 0.532(4) 0.043(10) Uiso 1 1 d D . .
H6 H 0.151(3) -0.236(2) 0.567(4) 0.035(9) Uiso 1 1 d D . .
H8 H 0.144(3) -0.1278(15) 0.469(6) 0.042(8) Uiso 1 1 d D . .
H7 H 0.090(4) -0.226(3) 0.356(4) 0.074(14) Uiso 1 1 d D . .
N1 N 0.6413(2) 0.03967(16) 0.4827(5) 0.0217(4) Uani 1 1 d D . .
H2 H 0.671(3) 0.021(2) 0.352(3) 0.035(10) Uiso 1 1 d D . .
H1 H 0.5313(18) 0.0298(17) 0.495(5) 0.023(7) Uiso 1 1 d D . .
H3 H 0.688(3) -0.0090(19) 0.577(4) 0.031(9) Uiso 1 1 d D . .
H4 H 0.666(3) 0.1103(14) 0.519(4) 0.036(9) Uiso 1 1 d D . .
O2 O 0.1964(2) 0.22772(16) 0.6223(3) 0.0315(5) Uani 1 1 d . . .
O1 O 0.28614(19) 0.01776(16) 0.5361(3) 0.0245(4) Uani 1 1 d . . .
O3 O 0.2174(2) 0.15545(16) 0.2233(3) 0.0255(4) Uani 1 1 d . . .

loop_
_atom_site_aniso_label
_atom_site_aniso_U_11
_atom_site_aniso_U_22
_atom_site_aniso_U_33
_atom_site_aniso_U_23
_atom_site_aniso_U_13
_atom_site_aniso_U_12
P 0.0149(2) 0.0163(3) 0.0166(3) 0.0004(3) -0.0005(3) -0.00121(18)
F 0.0162(6) 0.0370(7) 0.0452(8) 0.0026(12) 0.0021(9) -0.0025(5)
N2 0.0276(10) 0.0219(10) 0.0293(12) 0.0012(15) 0.0032(13) 0.0002(8)
N1 0.0197(9) 0.0247(10) 0.0207(13) 0.0041(12) -0.0003(12) 0.0017(7)
O2 0.0429(12) 0.0236(10) 0.0282(10) -0.0073(8) -0.0030(9) 0.0003(8)
O1 0.0226(8) 0.0233(9) 0.0276(10) 0.0047(7) -0.0015(7) 0.0013(7)
O3 0.0292(9) 0.0278(9) 0.0194(9) 0.0027(8) -0.0002(7) -0.0002(8)

loop_
_atom_type_symbol
_atom_type_description
_atom_type_scat_dispersion_real
_atom_type_scat_dispersion_imag
_atom_type_scat_source
N N 0.0061 0.0033 'International Tables Vol C Tables 4.2.6.8 and 6.1.1.4'
H H 0.0000 0.0000 'International Tables Vol C Tables 4.2.6.8 and 6.1.1.4'
O O 0.0106 0.0060 'International Tables Vol C Tables 4.2.6.8 and 6.1.1.4'
F F 0.0171 0.0103 'International Tables Vol C Tables 4.2.6.8 and 6.1.1.4'
P P 0.1023 0.0942 'International Tables Vol C Tables 4.2.6.8 and 6.1.1.4'

loop_
_geom_angle_atom_site_label_1
_geom_angle_atom_site_label_2
_geom_angle_atom_site_label_3
_geom_angle
_geom_angle_site_symmetry_1
_geom_angle_site_symmetry_3
_geom_angle_publ_flag
O2 P O3 115.94(11) . . ?
O2 P O1 115.51(11) . . ?
O3 P O1 112.05(11) . . ?
O2 P F 104.68(11) . . ?
O3 P F 103.81(11) . . ?
O1 P F 102.85(9) . . ?
H5 N2 H6 105.7(19) . . ?
H5 N2 H8 114.1(19) . . ?
H6 N2 H8 105.2(18) . . ?
H5 N2 H7 113.0(19) . . ?
H6 N2 H7 106.2(18) . . ?
H8 N2 H7 112(2) . . ?
H2 N1 H1 108.8(17) . . ?
H2 N1 H3 109.3(17) . . ?
H1 N1 H3 106.4(17) . . ?
H2 N1 H4 113.7(18) . . ?
H1 N1 H4 109.1(16) . . ?
H3 N1 H4 109.2(18) . . ?

loop_
_geom_bond_atom_site_label_1
_geom_bond_atom_site_label_2
_geom_bond_distance
_geom_bond_site_symmetry_2
_geom_bond_publ_flag
P O2 1.4900(19) . ?
P O3 1.512(2) . ?
P O1 1.5117(17) . ?
P F 1.5879(13) . ?
N2 H5 0.824(16) . ?
N2 H6 0.885(16) . ?
N2 H8 0.832(15) . ?
N2 H7 0.825(17) . ?
N1 H2 0.847(16) . ?
N1 H1 0.882(14) . ?
N1 H3 0.875(15) . ?
N1 H4 0.853(15) . ?

loop_
_geom_hbond_atom_site_label_D
_geom_hbond_atom_site_label_H
_geom_hbond_atom_site_label_A
_geom_hbond_distance_DH
_geom_hbond_distance_HA
_geom_hbond_distance_DA
_geom_hbond_angle_DHA
_geom_hbond_site_symmetry_A
N2 H8 O1 0.832(15) 2.041(18) 2.853(3) 165(3) .
N2 H8 F 0.832(15) 2.65(2) 3.195(2) 124(2) .
N1 H1 O1 0.882(14) 1.964(14) 2.845(2) 176(2) .
N2 H5 O3 0.824(16) 2.080(17) 2.894(3) 169(3) 2
N2 H6 O3 0.885(16) 1.870(16) 2.748(3) 171(3) 4_545
N2 H7 O2 0.825(17) 2.26(3) 2.866(4) 131(3) 4_544
N1 H2 O1 0.847(16) 1.984(17) 2.827(4) 173(2) 2_654
N1 H3 O3 0.875(15) 2.024(17) 2.873(3) 163(2) 2_655
N1 H4 O2 0.853(15) 1.955(16) 2.803(3) 173(2) 3
